data_7052986
loop_
_publ_author_name
'Jacobs, Tia'
'Barbour, Leonard J.'

_publ_section_title
;
 Single-crystal to single-crystal transformations in discrete solvated
 metallocycles: the role of the metal ion
;
_journal_issue 1
_journal_name_full 'New Journal of Chemistry'
_journal_page_first 71
_journal_paper_doi 10.1039/c2nj40612h
_journal_volume 37
_journal_year 2013
_chemical_formula_moiety 'C44 H44 Cl4 Co2 N8'
_chemical_formula_sum 'C44 H44 Cl4 Co2 N8'
_chemical_formula_weight 944.53
_chemical_name_systematic
;
?
;
_space_group_IT_number 15
_symmetry_space_group_name_Hall '-C 2yc'
_symmetry_space_group_name_H-M 'C 1 2/c 1'
_atom_sites_solution_hydrogens geom
_atom_sites_solution_primary direct
_atom_sites_solution_secondary difmap
_audit_creation_method SHELXL-97
_cell_angle_alpha 90.00
_cell_angle_beta 118.62(3)
_cell_angle_gamma 90.00
_cell_formula_units_Z 4
_cell_length_a 20.020(4)
_cell_length_b 14.595(3)
_cell_length_c 17.102(3)
_cell_measurement_reflns_used 764
_cell_measurement_temperature 100(2)
_cell_measurement_theta_max 20.96
_cell_measurement_theta_min 2.31
_cell_volume 4386.5(19)
_computing_cell_refinement 'SAINT (Bruker, 2002)'
_computing_data_collection 'SMART (Bruker, 2002)'
_computing_data_reduction SAINT
_computing_molecular_graphics
;
X-Seed (Barbour, 2001; Atwood & Barbour, 2003)
;
_computing_publication_material
;
X-Seed (Atwood & Barbour, 2003; Barbour, 2001)
;
_computing_structure_refinement 'SHELXL-97 (Sheldrick, 1997)'
_computing_structure_solution 'SHELXS-97 (Sheldrick, 1997)'
_diffrn_ambient_temperature 100(2)
_diffrn_measured_fraction_theta_full 0.930
_diffrn_measured_fraction_theta_max 0.930
_diffrn_measurement_device_type 'Bruker APEX CCD area-detector'
_diffrn_measurement_method \w
_diffrn_radiation_source 'fine-focus sealed tube'
_diffrn_radiation_type MoK\a
_diffrn_radiation_wavelength 0.71073
_diffrn_reflns_av_R_equivalents 0.1106
_diffrn_reflns_av_sigmaI/netI 0.1597
_diffrn_reflns_limit_h_max 25
_diffrn_reflns_limit_h_min -26
_diffrn_reflns_limit_k_max 12
_diffrn_reflns_limit_k_min -18
_diffrn_reflns_limit_l_max 20
_diffrn_reflns_limit_l_min -21
_diffrn_reflns_number 13411
_diffrn_reflns_theta_full 28.36
_diffrn_reflns_theta_max 28.36
_diffrn_reflns_theta_min 1.81
_exptl_absorpt_coefficient_mu 1.042
_exptl_absorpt_correction_T_max 0.8940
_exptl_absorpt_correction_T_min 0.7452
_exptl_absorpt_correction_type multi-scan
_exptl_absorpt_process_details 'SADABS (Bruker, 2002)'
_exptl_crystal_colour blue
_exptl_crystal_density_diffrn 1.430
_exptl_crystal_density_method 'not measured'
_exptl_crystal_description prism
_exptl_crystal_F_000 1944
_exptl_crystal_size_max 0.30
_exptl_crystal_size_mid 0.22
_exptl_crystal_size_min 0.11
_refine_diff_density_max 1.069
_refine_diff_density_min -0.795
_refine_diff_density_rms 0.147
_refine_ls_extinction_method none
_refine_ls_goodness_of_fit_ref 1.156
_refine_ls_hydrogen_treatment constr
_refine_ls_matrix_type full
_refine_ls_number_parameters 264
_refine_ls_number_reflns 5107
_refine_ls_number_restraints 12
_refine_ls_restrained_S_all 1.156
_refine_ls_R_factor_all 0.1992
_refine_ls_R_factor_gt 0.1308
_refine_ls_shift/su_max 0.000
_refine_ls_shift/su_mean 0.000
_refine_ls_structure_factor_coef Fsqd
_refine_ls_weighting_details 'calc w=1/[\s^2^(Fo^2^)+(0.0828P)^2^+29.6084P] where P=(Fo^2^+2Fc^2^)/3'
_refine_ls_weighting_scheme calc
_refine_ls_wR_factor_gt 0.2320
_refine_ls_wR_factor_ref 0.2617
_reflns_number_gt 3069
_reflns_number_total 5107
_reflns_threshold_expression >2sigma(I)
_cod_data_source_file c2nj40612h.txt
_cod_data_source_block CoCl2_empty
_cod_original_cell_volume 4386.6(15)
_cod_database_code 7052986

loop_
_symmetry_equiv_pos_as_xyz
'x, y, z'
'-x, y, -z+1/2'
'x+1/2, y+1/2, z'
'-x+1/2, y+1/2, -z+1/2'
'-x, -y, -z'
'x, -y, z-1/2'
'-x+1/2, -y+1/2, -z'
'x+1/2, -y+1/2, z-1/2'

loop_
_atom_site_label
_atom_site_type_symbol
_atom_site_fract_x
_atom_site_fract_y
_atom_site_fract_z
_atom_site_U_iso_or_equiv
_atom_site_adp_type
_atom_site_occupancy
_atom_site_symmetry_multiplicity
_atom_site_calc_flag
_atom_site_refinement_flags
Cl2 Cl 0.36765(12) 0.50840(15) 0.52958(17) 0.0363(6) Uani 1 1 d .
Cl3 Cl 0.17674(13) 0.49395(14) 0.32936(14) 0.0311(5) Uani 1 1 d .
Co1 Co 0.24219(6) 0.49232(7) 0.47957(8) 0.0198(3) Uani 1 1 d .
N4A N 0.2130(4) 0.3778(5) 0.5210(5) 0.0241(16) Uani 1 1 d .
N4B N 0.2098(4) 0.6012(5) 0.5248(5) 0.0251(17) Uani 1 1 d .
C5A C 0.1633(4) 0.3109(5) 0.4636(5) 0.0192(17) Uani 1 1 d .
H5A H 0.1374 0.3138 0.4004 0.023 Uiso 1 1 calc R
C5B C 0.2569(5) 0.6706(6) 0.5786(5) 0.0206(18) Uani 1 1 d .
H5B H 0.3109 0.6689 0.6107 0.025 Uiso 1 1 calc R
C6A C 0.1586(4) 0.2429(5) 0.5125(5) 0.0184(17) Uani 1 1 d U
H6A H 0.1291 0.1887 0.4908 0.022 Uiso 1 1 calc R
C6B C 0.2122(5) 0.7412(6) 0.5775(6) 0.025(2) Uani 1 1 d .
H6B H 0.2291 0.7978 0.6081 0.030 Uiso 1 1 calc R
N7A N 0.2051(3) 0.2659(4) 0.6015(5) 0.0179(15) Uani 1 1 d .
N7B N 0.1373(4) 0.7151(5) 0.5232(4) 0.0217(15) Uani 1 1 d .
C8A C 0.2364(4) 0.3485(5) 0.6024(6) 0.0205(18) Uani 1 1 d .
C8B C 0.1384(5) 0.6304(5) 0.4926(5) 0.0195(18) Uani 1 1 d .
C9A C 0.2907(5) 0.3969(6) 0.6839(6) 0.032(2) Uani 1 1 d .
H9A1 H 0.3137 0.4479 0.6679 0.047 Uiso 1 1 calc R
H9A2 H 0.3306 0.3544 0.7231 0.047 Uiso 1 1 calc R
H9A3 H 0.2639 0.4207 0.7148 0.047 Uiso 1 1 calc R
C9B C 0.0688(4) 0.5739(6) 0.4389(6) 0.026(2) Uani 1 1 d .
H9B1 H 0.0793 0.5294 0.4032 0.039 Uiso 1 1 calc R
H9B2 H 0.0268 0.6139 0.3993 0.039 Uiso 1 1 calc R
H9B3 H 0.0547 0.5413 0.4789 0.039 Uiso 1 1 calc R
C10A C 0.2160(5) 0.2061(5) 0.6744(6) 0.0213(18) Uani 1 1 d .
H10A H 0.2620 0.2257 0.7291 0.026 Uiso 1 1 calc R
H10B H 0.2245 0.1427 0.6605 0.026 Uiso 1 1 calc R
C10B C 0.0723(5) 0.7717(5) 0.5061(5) 0.0229(19) Uani 1 1 d .
H10C H 0.0273 0.7492 0.4519 0.028 Uiso 1 1 calc R
H10D H 0.0824 0.8354 0.4947 0.028 Uiso 1 1 calc R
C11A C 0.1481(5) 0.2071(6) 0.6915(5) 0.0216(18) Uani 1 1 d .
C11B C 0.0553(4) 0.7712(5) 0.5819(5) 0.0186(18) Uani 1 1 d .
C12A C 0.1066(4) 0.1270(5) 0.6818(5) 0.0186(17) Uani 1 1 d .
H12A H 0.1176 0.0730 0.6591 0.022 Uiso 1 1 calc R
C12B C 0.0658(4) 0.6957(6) 0.6342(5) 0.0216(18) Uani 1 1 d .
H12B H 0.0883 0.6424 0.6248 0.026 Uiso 1 1 calc R
C13A C 0.0497(4) 0.1267(5) 0.7055(5) 0.0139(16) Uani 1 1 d .
H13A H 0.0223 0.0716 0.6992 0.017 Uiso 1 1 calc R
C13B C 0.0446(4) 0.6945(5) 0.7004(5) 0.0196(18) Uani 1 1 d .
H13B H 0.0529 0.6411 0.7357 0.024 Uiso 1 1 calc R
C14A C 0.0312(4) 0.2039(5) 0.7381(5) 0.0121(15) Uani 1 1 d U
C14B C 0.0113(4) 0.7710(6) 0.7151(5) 0.0199(18) Uani 1 1 d .
C15A C 0.0730(4) 0.2840(5) 0.7456(5) 0.0155(16) Uani 1 1 d .
H15A H 0.0612 0.3388 0.7663 0.019 Uiso 1 1 calc R
C15B C 0.0038(4) 0.8487(5) 0.6646(5) 0.0198(18) Uani 1 1 d .
H15B H -0.0162 0.9030 0.6761 0.024 Uiso 1 1 calc R
C16A C 0.1302(4) 0.2845(5) 0.7235(5) 0.0206(18) Uani 1 1 d .
H16A H 0.1581 0.3393 0.7305 0.025 Uiso 1 1 calc R
C16B C 0.0242(4) 0.8500(5) 0.5990(5) 0.0190(17) Uani 1 1 d .
H16B H 0.0174 0.9041 0.5651 0.023 Uiso 1 1 calc R

loop_
_atom_site_aniso_label
_atom_site_aniso_U_11
_atom_site_aniso_U_22
_atom_site_aniso_U_33
_atom_site_aniso_U_23
_atom_site_aniso_U_13
_atom_site_aniso_U_12
Cl2 0.0215(11) 0.0225(12) 0.0628(17) 0.0052(11) 0.0184(11) -0.0012(9)
Cl3 0.0394(13) 0.0224(11) 0.0294(12) 0.0017(9) 0.0149(10) 0.0065(10)
Co1 0.0192(6) 0.0108(6) 0.0290(6) 0.0038(5) 0.0113(5) 0.0020(5)
N4A 0.019(4) 0.023(4) 0.031(4) 0.003(3) 0.013(3) 0.006(3)
N4B 0.023(4) 0.022(4) 0.022(4) 0.003(3) 0.004(3) 0.002(3)
C5A 0.017(4) 0.020(4) 0.019(4) -0.005(3) 0.008(4) 0.000(3)
C5B 0.016(4) 0.030(5) 0.023(5) 0.006(4) 0.015(4) 0.007(4)
C6A 0.017(2) 0.018(2) 0.018(2) -0.0017(17) 0.0065(17) -0.0016(17)
C6B 0.033(5) 0.026(5) 0.028(5) -0.001(4) 0.024(5) 0.002(4)
N7A 0.012(3) 0.015(4) 0.031(4) -0.003(3) 0.013(3) 0.002(3)
N7B 0.023(4) 0.023(4) 0.019(4) 0.004(3) 0.011(3) 0.000(3)
C8A 0.017(4) 0.021(4) 0.034(5) 0.005(4) 0.021(4) 0.006(3)
C8B 0.026(5) 0.021(4) 0.012(4) 0.008(3) 0.009(4) 0.010(3)
C9A 0.017(4) 0.036(5) 0.031(5) -0.005(4) 0.003(4) -0.012(4)
C9B 0.018(4) 0.023(5) 0.033(5) 0.001(4) 0.008(4) 0.004(3)
C10A 0.022(4) 0.017(4) 0.030(5) 0.004(3) 0.017(4) 0.001(3)
C10B 0.030(5) 0.018(4) 0.022(5) 0.005(4) 0.013(4) 0.007(4)
C11A 0.021(4) 0.024(5) 0.018(4) 0.008(3) 0.008(4) 0.009(4)
C11B 0.010(4) 0.015(4) 0.026(5) -0.002(3) 0.005(4) 0.001(3)
C12A 0.015(4) 0.009(4) 0.026(5) -0.001(3) 0.005(4) -0.001(3)
C12B 0.019(4) 0.019(4) 0.023(5) -0.001(3) 0.007(4) 0.004(3)
C13A 0.006(3) 0.011(4) 0.024(4) -0.003(3) 0.006(3) 0.000(3)
C13B 0.016(4) 0.016(4) 0.014(4) 0.004(3) -0.002(3) 0.004(3)
C14A 0.011(2) 0.012(2) 0.012(2) 0.0020(16) 0.0044(16) 0.0007(16)
C14B 0.012(4) 0.028(5) 0.012(4) -0.008(3) 0.000(3) -0.005(3)
C15A 0.011(4) 0.016(4) 0.016(4) 0.002(3) 0.004(3) 0.008(3)
C15B 0.013(4) 0.017(4) 0.023(5) -0.001(3) 0.003(4) 0.001(3)
C16A 0.019(4) 0.013(4) 0.028(5) 0.000(3) 0.009(4) -0.005(3)
C16B 0.017(4) 0.015(4) 0.020(4) 0.007(3) 0.005(4) 0.004(3)

loop_
_atom_type_symbol
_atom_type_description
_atom_type_scat_dispersion_real
_atom_type_scat_dispersion_imag
_atom_type_scat_source
C C 0.0033 0.0016 'International Tables Vol C Tables 4.2.6.8 and 6.1.1.4'
H H 0.0000 0.0000 'International Tables Vol C Tables 4.2.6.8 and 6.1.1.4'
N N 0.0061 0.0033 'International Tables Vol C Tables 4.2.6.8 and 6.1.1.4'
Cl Cl 0.1484 0.1585 'International Tables Vol C Tables 4.2.6.8 and 6.1.1.4'
Co Co 0.3494 0.9721 'International Tables Vol C Tables 4.2.6.8 and 6.1.1.4'

loop_
_geom_angle_atom_site_label_1
_geom_angle_atom_site_label_2
_geom_angle_atom_site_label_3
_geom_angle
_geom_angle_site_symmetry_3
N4B Co1 N4A 108.7(3) .
N4B Co1 Cl2 106.2(2) .
N4A Co1 Cl2 114.5(2) .
N4B Co1 Cl3 108.2(2) .
N4A Co1 Cl3 107.6(2) .
Cl2 Co1 Cl3 111.49(11) .
C8A N4A C5A 106.8(7) .
C8A N4A Co1 129.1(6) .
C5A N4A Co1 124.1(6) .
C8B N4B C5B 107.1(7) .
C8B N4B Co1 125.1(6) .
C5B N4B Co1 126.2(5) .
C6A C5A N4A 108.6(7) .
C6A C5A H5A 125.7 .
N4A C5A H5A 125.7 .
C6B C5B N4B 108.0(7) .
C6B C5B H5B 126.0 .
N4B C5B H5B 126.0 .
C5A C6A N7A 107.2(7) .
C5A C6A H6A 126.4 .
N7A C6A H6A 126.4 .
C5B C6B N7B 107.1(8) .
C5B C6B H6B 126.4 .
N7B C6B H6B 126.4 .
C8A N7A C6A 106.9(7) .
C8A N7A C10A 130.3(7) .
C6A N7A C10A 122.8(7) .
C8B N7B C6B 107.5(7) .
C8B N7B C10B 128.7(7) .
C6B N7B C10B 123.8(7) .
N4A C8A N7A 110.5(7) .
N4A C8A C9A 125.1(8) .
N7A C8A C9A 124.4(8) .
N4B C8B N7B 110.3(7) .
N4B C8B C9B 125.2(7) .
N7B C8B C9B 124.2(7) .
C8A C9A H9A1 109.5 .
C8A C9A H9A2 109.5 .
H9A1 C9A H9A2 109.5 .
C8A C9A H9A3 109.5 .
H9A1 C9A H9A3 109.5 .
H9A2 C9A H9A3 109.5 .
C8B C9B H9B1 109.5 .
C8B C9B H9B2 109.5 .
H9B1 C9B H9B2 109.5 .
C8B C9B H9B3 109.5 .
H9B1 C9B H9B3 109.5 .
H9B2 C9B H9B3 109.5 .
N7A C10A C11A 112.3(6) .
N7A C10A H10A 109.1 .
C11A C10A H10A 109.1 .
N7A C10A H10B 109.1 .
C11A C10A H10B 109.1 .
H10A C10A H10B 107.9 .
N7B C10B C11B 112.3(7) .
N7B C10B H10C 109.1 .
C11B C10B H10C 109.1 .
N7B C10B H10D 109.1 .
C11B C10B H10D 109.1 .
H10C C10B H10D 107.9 .
C16A C11A C12A 118.7(8) .
C16A C11A C10A 120.7(7) .
C12A C11A C10A 120.3(7) .
C12B C11B C16B 117.8(8) .
C12B C11B C10B 123.0(7) .
C16B C11B C10B 119.2(7) .
C13A C12A C11A 119.7(7) .
C13A C12A H12A 120.1 .
C11A C12A H12A 120.1 .
C11B C12B C13B 122.2(8) .
C11B C12B H12B 118.9 .
C13B C12B H12B 118.9 .
C12A C13A C14A 122.2(7) .
C12A C13A H13A 118.9 .
C14A C13A H13A 118.9 .
C14B C13B C12B 120.1(7) .
C14B C13B H13B 120.0 .
C12B C13B H13B 120.0 .
C13A C14A C15A 116.8(7) .
C13A C14A C14A 122.1(5) 2_556
C15A C14A C14A 121.1(5) 2_556
C13B C14B C15B 117.6(8) .
C13B C14B C14B 120.8(6) 2_556
C15B C14B C14B 121.5(5) 2_556
C16A C15A C14A 121.4(7) .
C16A C15A H15A 119.3 .
C14A C15A H15A 119.3 .
C16B C15B C14B 122.4(8) .
C16B C15B H15B 118.8 .
C14B C15B H15B 118.8 .
C15A C16A C11A 121.2(8) .
C15A C16A H16A 119.4 .
C11A C16A H16A 119.4 .
C15B C16B C11B 119.9(7) .
C15B C16B H16B 120.1 .
C11B C16B H16B 120.1 .

loop_
_geom_bond_atom_site_label_1
_geom_bond_atom_site_label_2
_geom_bond_distance
_geom_bond_site_symmetry_2
Cl2 Co1 2.244(2) .
Cl3 Co1 2.256(3) .
Co1 N4B 2.006(7) .
Co1 N4A 2.008(7) .
N4A C8A 1.310(10) .
N4A C5A 1.404(10) .
N4B C8B 1.332(10) .
N4B C5B 1.390(11) .
C5A C6A 1.331(11) .
C5A H5A 0.9500 .
C5B C6B 1.359(11) .
C5B H5B 0.9500 .
C6A N7A 1.392(10) .
C6A H6A 0.9500 .
C6B N7B 1.386(11) .
C6B H6B 0.9500 .
N7A C8A 1.356(10) .
N7A C10A 1.449(10) .
N7B C8B 1.345(10) .
N7B C10B 1.448(10) .
C8A C9A 1.473(11) .
C8B C9B 1.497(11) .
C9A H9A1 0.9800 .
C9A H9A2 0.9800 .
C9A H9A3 0.9800 .
C9B H9B1 0.9800 .
C9B H9B2 0.9800 .
C9B H9B3 0.9800 .
C10A C11A 1.521(11) .
C10A H10A 0.9900 .
C10A H10B 0.9900 .
C10B C11B 1.489(11) .
C10B H10C 0.9900 .
C10B H10D 0.9900 .
C11A C16A 1.377(11) .
C11A C12A 1.397(11) .
C11B C12B 1.372(11) .
C11B C16B 1.403(10) .
C12A C13A 1.379(11) .
C12A H12A 0.9500 .
C12B C13B 1.385(11) .
C12B H12B 0.9500 .
C13A C14A 1.386(10) .
C13A H13A 0.9500 .
C13B C14B 1.385(11) .
C13B H13B 0.9500 .
C14A C15A 1.406(10) .
C14A C14A 1.487(14) 2_556
C14B C15B 1.390(11) .
C14B C14B 1.465(16) 2_556
C15A C16A 1.366(11) .
C15A H15A 0.9500 .
C15B C16B 1.365(11) .
C15B H15B 0.9500 .
C16A H16A 0.9500 .
C16B H16B 0.9500 .
